data_4035830
loop_
_publ_author_name
'Mancuso, Raffaella'
'Pomelli, Christian S.'
'Chiappetta, Piera'
'Gioia, Katia F.'
'Maner, Asif'
'Marino, Nadia'
'Veltri, Lucia'
'Chiappe, Cinzia'
'Gabriele, Bartolo'

_publ_section_title
;
 Divergent Syntheses of ( Z)-3-Alkylideneisobenzofuran-1(3 H)-ones and 1
 H-Isochromen-1-ones by Copper-Catalyzed Cycloisomerization of
 2-Alkynylbenzoic Acids in Ionic Liquids.
;
_journal_issue 12
_journal_name_full 'The Journal of organic chemistry'
_journal_page_first 6673
_journal_page_last 6680
_journal_paper_doi 10.1021/acs.joc.8b00923
_journal_volume 83
_journal_year 2018
_chemical_formula_moiety 'C16 H12 O2'
_chemical_formula_sum 'C16 H12 O2'
_chemical_formula_weight 236.26
_space_group_crystal_system triclinic
_space_group_IT_number 2
_space_group_name_Hall '-P 1'
_space_group_name_H-M_alt 'P -1'
_atom_sites_solution_hydrogens geom
_atom_sites_solution_primary direct
_atom_sites_solution_secondary difmap
_audit_creation_method SHELXL-2013
_cell_angle_alpha 76.343(12)
_cell_angle_beta 74.733(12)
_cell_angle_gamma 85.060(13)
_cell_formula_units_Z 2
_cell_length_a 8.0167(16)
_cell_length_b 8.2980(18)
_cell_length_c 9.931(2)
_cell_measurement_reflns_used 2226
_cell_measurement_temperature 296(2)
_cell_measurement_theta_max 24.88
_cell_measurement_theta_min 2.53
_cell_volume 619.1(2)
_computing_cell_refinement 'Bruker SAINT'
_computing_data_collection 'Bruker APEX2'
_computing_data_reduction 'Bruker SAINT'
_computing_molecular_graphics 'Bruker SHELXTL'
_computing_publication_material 'Bruker SHELXTL'
_computing_structure_refinement 'SHELXL-97 (Sheldrick, 2008)'
_computing_structure_solution 'SHELXS-97 (Sheldrick, 2008)'
_diffrn_ambient_temperature 296(2)
_diffrn_measured_fraction_theta_full 0.944
_diffrn_measured_fraction_theta_max 0.943
_diffrn_measurement_device_type 'Bruker APEX-II CCD'
_diffrn_measurement_method '\f and \w scans'
_diffrn_radiation_type MoK\a
_diffrn_radiation_wavelength 0.71073
_diffrn_reflns_av_R_equivalents 0.0475
_diffrn_reflns_av_unetI/netI 0.0507
_diffrn_reflns_Laue_measured_fraction_full 0.944
_diffrn_reflns_Laue_measured_fraction_max 0.943
_diffrn_reflns_limit_h_max 9
_diffrn_reflns_limit_h_min -9
_diffrn_reflns_limit_k_max 9
_diffrn_reflns_limit_k_min -9
_diffrn_reflns_limit_l_max 11
_diffrn_reflns_limit_l_min -11
_diffrn_reflns_number 6194
_diffrn_reflns_point_group_measured_fraction_full 0.944
_diffrn_reflns_point_group_measured_fraction_max 0.943
_diffrn_reflns_theta_full 25.242
_diffrn_reflns_theta_max 25.259
_diffrn_reflns_theta_min 2.180
_exptl_absorpt_coefficient_mu 0.083
_exptl_absorpt_correction_T_max 0.7452
_exptl_absorpt_correction_T_min 0.5882
_exptl_absorpt_correction_type multi-scan
_exptl_absorpt_process_details SADABS
_exptl_crystal_colour COLOURLESS
_exptl_crystal_density_diffrn 1.267
_exptl_crystal_description CUBIC
_exptl_crystal_F_000 248
_exptl_crystal_size_max 0.100
_exptl_crystal_size_mid 0.080
_exptl_crystal_size_min 0.080
_refine_diff_density_max 0.223
_refine_diff_density_min -0.290
_refine_diff_density_rms 0.060
_refine_ls_extinction_method none
_refine_ls_goodness_of_fit_ref 1.027
_refine_ls_hydrogen_treatment constr
_refine_ls_matrix_type full
_refine_ls_number_parameters 163
_refine_ls_number_reflns 2118
_refine_ls_number_restraints 0
_refine_ls_restrained_S_all 1.027
_refine_ls_R_factor_all 0.0897
_refine_ls_R_factor_gt 0.0645
_refine_ls_shift/su_max 0.000
_refine_ls_shift/su_mean 0.000
_refine_ls_structure_factor_coef Fsqd
_refine_ls_weighting_details 'w=1/[\s^2^(Fo^2^)+(0.1331P)^2^+0.0391P] where P=(Fo^2^+2Fc^2^)/3'
_refine_ls_weighting_scheme calc
_refine_ls_wR_factor_gt 0.1859
_refine_ls_wR_factor_ref 0.2072
_reflns_Friedel_coverage 0.000
_reflns_number_gt 1474
_reflns_number_total 2118
_reflns_threshold_expression 'I > 2\s(I)'
_cod_data_source_file jo8b00923_si_004.cif
_cod_data_source_block BG_15_0m
_cod_depositor_comments
;
The following automatic conversions were performed:

data item '_atom_sites_solution_primary' value 'DIRECT' was changed
to 'direct' in accordance with the
/home/data/users/saulius/crontab/automatic-downloads/current/ACS/lib/dictionaries/cif_core.dic
dictionary named 'cif_core.dic' version 2.4.2 last updated on
2011-04-26.

data item '_exptl_absorpt_correction_type' value 'MULTI-SCAN' was
changed to 'multi-scan' in accordance with the
/home/data/users/saulius/crontab/automatic-downloads/current/ACS/lib/dictionaries/cif_core.dic
dictionary named 'cif_core.dic' version 2.4.2 last updated on
2011-04-26.

data item '_atom_sites_solution_secondary' value 'DIFFMAP' was
changed to 'difmap'.

Automatic conversion script
Id: cif_fix_values 6909 2019-04-08 15:41:33Z antanas 
;
_cod_database_code 4035830
_shelx_space_group_comment
;
The symmetry employed for this shelxl refinement is uniquely defined
by the following loop, which should always be used as a source of
symmetry information in preference to the above space-group names.
They are only intended as comments.
;
_shelx_estimated_absorpt_t_min 0.992
_shelx_estimated_absorpt_t_max 0.993
_shelxl_version_number 2013-4

loop_
_space_group_symop_operation_xyz
'x, y, z'
'-x, -y, -z'

loop_
_atom_site_label
_atom_site_type_symbol
_atom_site_fract_x
_atom_site_fract_y
_atom_site_fract_z
_atom_site_U_iso_or_equiv
_atom_site_adp_type
_atom_site_occupancy
_atom_site_site_symmetry_order
_atom_site_calc_flag
_atom_site_refinement_flags_posn
_atom_site_refinement_flags_adp
O1 O 0.2285(3) 1.3054(3) 0.5719(2) 0.0802(8) Uani 1 1 d . .
O2 O 0.1621(2) 1.0664(2) 0.74091(18) 0.0508(6) Uani 1 1 d . .
C1 C 0.1262(4) 1.1954(3) 0.6314(3) 0.0535(7) Uani 1 1 d . .
C2 C -0.0429(3) 1.1633(3) 0.6105(3) 0.0459(7) Uani 1 1 d . .
C3 C -0.1376(4) 1.2560(4) 0.5173(3) 0.0602(8) Uani 1 1 d . .
H3A H -0.0960 1.3545 0.4545 0.072 Uiso 1 1 calc R U
C4 C -0.2953(4) 1.1961(4) 0.5216(3) 0.0656(9) Uani 1 1 d . .
H4A H -0.3602 1.2542 0.4598 0.079 Uiso 1 1 calc R U
C5 C -0.3582(4) 1.0487(4) 0.6182(3) 0.0630(8) Uani 1 1 d . .
H5A H -0.4651 1.0116 0.6199 0.076 Uiso 1 1 calc R U
C6 C -0.2643(3) 0.9562(4) 0.7118(3) 0.0536(7) Uani 1 1 d . .
H6A H -0.3061 0.8577 0.7744 0.064 Uiso 1 1 calc R U
C7 C -0.1049(3) 1.0171(3) 0.7081(2) 0.0427(6) Uani 1 1 d . .
C8 C 0.0235(3) 0.9557(3) 0.7928(3) 0.0417(6) Uani 1 1 d . .
C9 C 0.0187(3) 0.8236(3) 0.9016(3) 0.0454(6) Uani 1 1 d . .
H9A H -0.0813 0.7625 0.9279 0.054 Uiso 1 1 calc R U
C10 C 0.1457(3) 0.7584(3) 0.9870(2) 0.0417(6) Uani 1 1 d . .
C11 C 0.3073(4) 0.8299(3) 0.9661(3) 0.0506(7) Uani 1 1 d . .
H11A H 0.3375 0.9267 0.8965 0.061 Uiso 1 1 calc R U
C12 C 0.4221(4) 0.7567(4) 1.0488(3) 0.0547(7) Uani 1 1 d . .
H12A H 0.5272 0.8067 1.0327 0.066 Uiso 1 1 calc R U
C13 C 0.3844(4) 0.6111(3) 1.1547(3) 0.0508(7) Uani 1 1 d . .
C14 C 0.2232(4) 0.5427(3) 1.1771(3) 0.0560(8) Uani 1 1 d . .
H14A H 0.1932 0.4467 1.2477 0.067 Uiso 1 1 calc R U
C15 C 0.1063(4) 0.6141(3) 1.0968(3) 0.0510(7) Uani 1 1 d . .
H15A H -0.0002 0.5656 1.1160 0.061 Uiso 1 1 calc R U
C16 C 0.5149(4) 0.5307(4) 1.2394(3) 0.0713(9) Uani 1 1 d . .
H16A H 0.4675 0.4317 1.3062 0.107 Uiso 1 1 calc R U
H16B H 0.5397 0.6067 1.2905 0.107 Uiso 1 1 calc R U
H16C H 0.6195 0.5028 1.1748 0.107 Uiso 1 1 calc R U

loop_
_atom_site_aniso_label
_atom_site_aniso_U_11
_atom_site_aniso_U_22
_atom_site_aniso_U_33
_atom_site_aniso_U_23
_atom_site_aniso_U_13
_atom_site_aniso_U_12
O1 0.0739(15) 0.0673(14) 0.0930(15) 0.0129(12) -0.0318(13) -0.0192(12)
O2 0.0451(11) 0.0491(11) 0.0588(11) -0.0064(9) -0.0199(8) 0.0008(9)
C1 0.0560(17) 0.0476(15) 0.0576(15) -0.0086(13) -0.0197(13) 0.0045(14)
C2 0.0458(15) 0.0460(14) 0.0479(13) -0.0159(12) -0.0146(11) 0.0122(12)
C3 0.067(2) 0.0561(17) 0.0572(16) -0.0078(14) -0.0243(15) 0.0164(15)
C4 0.0631(19) 0.082(2) 0.0587(17) -0.0189(16) -0.0338(15) 0.0257(17)
C5 0.0461(16) 0.089(2) 0.0634(17) -0.0255(17) -0.0249(14) 0.0082(16)
C6 0.0442(15) 0.0655(18) 0.0538(15) -0.0160(13) -0.0170(12) 0.0060(14)
C7 0.0390(14) 0.0489(15) 0.0435(13) -0.0186(11) -0.0125(11) 0.0120(12)
C8 0.0349(13) 0.0457(14) 0.0468(13) -0.0149(11) -0.0122(10) 0.0058(11)
C9 0.0425(14) 0.0456(14) 0.0506(14) -0.0146(12) -0.0147(11) 0.0055(12)
C10 0.0438(14) 0.0406(13) 0.0447(13) -0.0175(11) -0.0142(11) 0.0092(11)
C11 0.0489(16) 0.0492(15) 0.0540(14) -0.0067(12) -0.0190(12) 0.0029(13)
C12 0.0458(16) 0.0640(18) 0.0587(16) -0.0149(14) -0.0211(13) 0.0033(14)
C13 0.0525(16) 0.0544(16) 0.0500(14) -0.0198(13) -0.0201(12) 0.0193(13)
C14 0.0679(19) 0.0470(15) 0.0521(15) -0.0066(12) -0.0202(14) 0.0071(14)
C15 0.0522(16) 0.0493(15) 0.0529(15) -0.0108(12) -0.0168(13) 0.0011(13)
C16 0.071(2) 0.081(2) 0.0686(19) -0.0200(17) -0.0358(17) 0.0293(18)

loop_
_atom_type_symbol
_atom_type_description
_atom_type_scat_dispersion_real
_atom_type_scat_dispersion_imag
_atom_type_scat_source
C C 0.0033 0.0016 'International Tables Vol C Tables 4.2.6.8 and 6.1.1.4'
H H 0.0000 0.0000 'International Tables Vol C Tables 4.2.6.8 and 6.1.1.4'
O O 0.0106 0.0060 'International Tables Vol C Tables 4.2.6.8 and 6.1.1.4'

loop_
_geom_angle_atom_site_label_1
_geom_angle_atom_site_label_2
_geom_angle_atom_site_label_3
_geom_angle
C1 O2 C8 109.35(19)
O1 C1 O2 120.3(3)
O1 C1 C2 131.9(3)
O2 C1 C2 107.7(2)
C7 C2 C3 122.0(3)
C7 C2 C1 107.7(2)
C3 C2 C1 130.2(3)
C4 C3 C2 117.8(3)
C3 C4 C5 120.7(2)
C6 C5 C4 121.7(3)
C5 C6 C7 117.7(3)
C2 C7 C6 120.0(2)
C2 C7 C8 107.8(2)
C6 C7 C8 132.2(2)
C9 C8 O2 122.8(2)
C9 C8 C7 129.8(2)
O2 C8 C7 107.4(2)
C8 C9 C10 130.9(2)
C15 C10 C11 116.6(2)
C15 C10 C9 118.7(2)
C11 C10 C9 124.7(2)
C12 C11 C10 120.8(2)
C13 C12 C11 122.3(3)
C14 C13 C12 116.7(2)
C14 C13 C16 122.2(2)
C12 C13 C16 121.1(3)
C15 C14 C13 122.0(2)
C14 C15 C10 121.5(3)

loop_
_geom_bond_atom_site_label_1
_geom_bond_atom_site_label_2
_geom_bond_distance
O1 C1 1.214(3)
O2 C1 1.405(3)
O2 C8 1.412(3)
C1 C2 1.478(4)
C2 C7 1.398(4)
C2 C3 1.400(4)
C3 C4 1.384(5)
C4 C5 1.403(4)
C5 C6 1.397(4)
C6 C7 1.403(4)
C7 C8 1.479(3)
C8 C9 1.341(4)
C9 C10 1.480(3)
C10 C15 1.410(3)
C10 C11 1.416(4)
C11 C12 1.399(3)
C12 C13 1.398(4)
C13 C14 1.399(4)
C13 C16 1.525(3)
C14 C15 1.393(3)
